data_7131065
loop_
_publ_author_name
'Barnes, Thomas J.'
'Payne, Jack'
'Pike, Sebastian D.'

_publ_section_title
;
 Synthesis of a nanoscale Cu(II)<sub>31</sub>-oxo-carboxylate cluster, and
 effect of Cu-oxo cluster size on visible-light absorption.
;
_journal_issue 1
_journal_name_full 'Chemical communications (Cambridge, England)'
_journal_page_first 59
_journal_page_last 62
_journal_paper_doi 10.1039/d2cc05478g
_journal_volume 59
_journal_year 2022
_chemical_formula_moiety 'C26 H54 Cu2 O11'
_chemical_formula_sum 'C26 H54 Cu2 O11'
_chemical_formula_weight 669.80
_chemical_melting_point ?
_space_group_IT_number 2
_space_group_name_Hall '-P 1'
_space_group_name_H-M_alt 'P -1'
_symmetry_cell_setting triclinic
_symmetry_space_group_name_Hall '-P 1'
_symmetry_space_group_name_H-M 'P -1'
_atom_sites_solution_hydrogens difmap
_atom_sites_solution_primary other
_audit_creation_date 2022-11-14
_audit_creation_method CRYSTALS_ver_14.61_build_6999
_audit_update_record
;
2022-11-16 deposited with the CCDC.	2022-11-24 downloaded from the CCDC.
;
_cell_angle_alpha 99.4804(8)
_cell_angle_beta 110.8148(8)
_cell_angle_gamma 105.8283(8)
_cell_formula_units_Z 2
_cell_length_a 11.57930(10)
_cell_length_b 11.94480(10)
_cell_length_c 14.63380(10)
_cell_measurement_reflns_used 31070
_cell_measurement_temperature 100
_cell_measurement_theta_max 77
_cell_measurement_theta_min 3
_cell_volume 1741.46(3)
_computing_cell_refinement
; 
 CrysAlisPro (Rigaku Oxford Diffraction, 2017) 
;
_computing_data_collection 'SuperNova, (Oxford Diffraction, 2010)'
_computing_data_reduction
; 
 CrysAlisPro (Rigaku Oxford Diffraction, 2017) 
;
_computing_molecular_graphics 'CAMERON (Watkin et al., 1996)'
_computing_publication_material 'CRYSTALS (Betteridge et al., 2003)'
_computing_structure_refinement 'CRYSTALS (Betteridge et al., 2003)'
_computing_structure_solution 'Superflip (Palatinus & Chapuis, 2007)'
_diffrn_ambient_temperature 100
_diffrn_measured_fraction_theta_full 0.996
_diffrn_measured_fraction_theta_max 0.955
_diffrn_measurement_device Area
_diffrn_measurement_device_type 'Oxford Diffraction SuperNova'
_diffrn_measurement_method \w
_diffrn_radiation_monochromator 'focussing mirrors'
_diffrn_radiation_type 'Cu K\a'
_diffrn_radiation_wavelength 1.54184
_diffrn_reflns_av_R_equivalents 0.056
_diffrn_reflns_av_unetI/netI 0.056
_diffrn_reflns_limit_h_max 14
_diffrn_reflns_limit_h_min -14
_diffrn_reflns_limit_k_max 14
_diffrn_reflns_limit_k_min -14
_diffrn_reflns_limit_l_max 18
_diffrn_reflns_limit_l_min -17
_diffrn_reflns_number 51706
_diffrn_reflns_theta_full 68.542
_diffrn_reflns_theta_max 77.014
_diffrn_reflns_theta_min 3.377
_diffrn_standards_number 0
_exptl_absorpt_coefficient_mu 1.913
_exptl_absorpt_correction_T_max 0.91
_exptl_absorpt_correction_T_min 0.22
_exptl_absorpt_correction_type multi-scan
_exptl_absorpt_process_details
; 
 CrysAlisPro (Rigaku Oxford Diffraction, 2017) 
;
_exptl_crystal_colour blue/green
_exptl_crystal_density_diffrn 1.277
_exptl_crystal_density_meas ?
_exptl_crystal_density_method 'not measured'
_exptl_crystal_description plate
_exptl_crystal_F_000 712.000
_exptl_crystal_size_max 0.100
_exptl_crystal_size_mid 0.100
_exptl_crystal_size_min 0.050
_refine_diff_density_max 1.26
_refine_diff_density_min -1.29
_refine_ls_extinction_method None
_refine_ls_goodness_of_fit_ref 1.0098
_refine_ls_hydrogen_treatment constr
_refine_ls_matrix_type full
_refine_ls_number_parameters 473
_refine_ls_number_reflns 7009
_refine_ls_number_restraints 632
_refine_ls_R_factor_all 0.0535
_refine_ls_R_factor_gt 0.0498
_refine_ls_shift/su_max 0.0186402
_refine_ls_shift/su_mean 0.0006330
_refine_ls_structure_factor_coef Fsqd
_refine_ls_weighting_details
;
 Method= Modified Sheldrick 
 w=1/[\s^2^(F^2^) + ( 0.07P)^2^ + 3.72P] 
 ,where P=(max(Fo^2^,0) + 2Fc^2^)/3 
;
_refine_ls_weighting_scheme calc
_refine_ls_wR_factor_all 0.1292
_refine_ls_wR_factor_gt 0.1263
_refine_ls_wR_factor_ref 0.1292
_reflns_limit_h_max 13
_reflns_limit_h_min -14
_reflns_limit_k_max 14
_reflns_limit_k_min -14
_reflns_limit_l_max 18
_reflns_limit_l_min 0
_reflns_number_gt 6401
_reflns_number_total 7038
_reflns_threshold_expression I>2.0\s(I)
_oxford_diffrn_Wilson_B_factor 1.83
_oxford_diffrn_Wilson_scale 0.08
_oxford_refine_ls_r_factor_ref 0.0535
_oxford_refine_ls_scale 3.95(5)
_oxford_reflns_number_all 7009
_oxford_structure_analysis_title 'OH PW\TJB_PW_1_auto.cif_od At 8:59 on 7/11'
_cod_data_source_file d2cc05478g2.cif
_cod_data_source_block 'global_CCDC1'
_cod_depositor_comments
;
The following automatic conversions were performed:

data item '_chemical_melting_point' value 'not measured' was changed
to '?' -- the value is undefined or not given.

data item '_exptl_crystal_density_meas' value 'not measured' was
changed to '?' -- the value is perceived as not measured.

Automatic conversion script
Id: cif_fix_values 7556 2019-12-06 15:28:31Z antanas 

 Adding full bibliography for 7131064--7131069.cif.
;
_cod_original_sg_symbol_H-M 'P -1 '
_cod_database_code 7131065
_oxford_refine_reflns_threshold_expression_ref I>-3.0\s(I)

loop_
_symmetry_equiv_pos_as_xyz
x,y,z
-x,-y,-z

loop_
_atom_site_label
_atom_site_type_symbol
_atom_site_fract_x
_atom_site_fract_y
_atom_site_fract_z
_atom_site_U_iso_or_equiv
_atom_site_occupancy
_atom_site_adp_type
_atom_site_refinement_flags_posn
_atom_site_refinement_flags_adp
_atom_site_refinement_flags_occupancy
_atom_site_disorder_assembly
_atom_site_disorder_group
_atom_site_attached_hydrogens
C10 C 0.8937(3) 0.8604(2) 0.5859(2) 0.0206 1.0000 Uani . . . . . .
C11 C 0.8230(3) 0.7667(3) 0.6272(2) 0.0246 1.0000 Uani . . . . . .
C12 C 0.6812(3) 0.7662(3) 0.5943(3) 0.0349 1.0000 Uani . . . . . .
C13 C 0.8204(3) 0.6415(3) 0.5789(3) 0.0346 1.0000 Uani . . . . . .
C14 C 0.8916(3) 0.7985(3) 0.7436(2) 0.0317 1.0000 Uani . . . . . .
C15 C 0.8292(2) 1.1000(2) 0.47449(19) 0.0234 1.0000 Uani D . . . . .
C16 C 0.7231(2) 1.1576(2) 0.45805(17) 0.0368 1.0000 Uani D . . . . .
C23 C 0.5524(3) 0.4280(2) -0.1480(2) 0.0211 1.0000 Uani . . . . . .
C24 C 0.5873(3) 0.3894(3) -0.2365(2) 0.0291 1.0000 Uani . . . . . .
C25 C 0.5388(5) 0.4573(4) -0.3140(3) 0.0569 1.0000 Uani . . . . . .
C26 C 0.7373(4) 0.4285(4) -0.1950(4) 0.0614 1.0000 Uani . . . . . .
C27 C 0.5221(3) 0.2522(3) -0.2873(3) 0.0404 1.0000 Uani . . . . . .
C28 C 0.2986(2) 0.5295(2) -0.12190(18) 0.0239 1.0000 Uani D . . . . .
C29 C 0.18483(19) 0.55043(19) -0.20050(16) 0.0354 1.0000 Uani D . . . . .
O1 O 0.8594(2) 0.83070(18) 0.49178(15) 0.0285 1.0000 Uani . . . . . .
O2 O 0.97894(19) 0.96170(17) 0.64763(14) 0.0248 1.0000 Uani . . . . . .
O3 O 0.80800(19) 1.01159(18) 0.40313(15) 0.0264 1.0000 Uani . . . . . .
O4 O 0.9280(2) 1.14168(18) 0.56027(15) 0.0288 1.0000 Uani . . . . . .
O5 O 0.79786(19) 0.78915(18) 0.26755(15) 0.0281 1.0000 Uani . . . . . .
O7 O 0.4745(2) 0.34993(18) -0.12885(16) 0.0300 1.0000 Uani . . . . . .
O8 O 0.6049(3) 0.5384(2) -0.0995(2) 0.0483 1.0000 Uani . . . . . .
O9 O 0.2789(2) 0.42577(19) -0.1087(2) 0.0396 1.0000 Uani . . . . . .
O10 O 0.4085(2) 0.6147(2) -0.07940(18) 0.0401 1.0000 Uani . . . . . .
O11 O 0.6831(2) 0.79729(17) 0.03715(16) 0.0292 1.0000 Uani . . . . . .
Cu1 Cu 0.92863(4) 0.92274(3) 0.41031(3) 0.0188 1.0000 Uani . . . . . .
Cu2 Cu 0.57455(3) 0.61050(3) 0.01521(3) 0.0184 1.0000 Uani . . . . . .
C190 C 0.6272(5) 1.0992(6) 0.5010(5) 0.0698 0.646(7) Uani D . P 1 1 .
C191 C 0.6994(7) 1.1815(8) 0.5527(4) 0.0437 0.354(7) Uani D . P 1 2 .
C180 C 0.7868(5) 1.2918(4) 0.5115(5) 0.0941 0.646(7) Uani D . P 1 1 .
C181 C 0.7688(7) 1.2773(7) 0.4348(8) 0.0786 0.354(7) Uani D . P 1 2 .
C170 C 0.6464(5) 1.1377(6) 0.3448(4) 0.0680 0.646(7) Uani D . P 1 1 .
C171 C 0.5958(6) 1.0734(6) 0.3698(6) 0.0622 0.354(7) Uani D . P 1 2 .
C320 C 0.2391(5) 0.6711(10) -0.2206(11) 0.0471 0.160(8) Uani D . P 2 1 .
C321 C 0.2077(4) 0.6858(3) -0.1737(3) 0.0529 0.840(8) Uani D . P 2 2 .
C300 C 0.0826(10) 0.5547(18) -0.1580(7) 0.0387 0.160(8) Uani D . P 2 1 .
C301 C 0.0550(4) 0.4779(5) -0.1982(4) 0.0677 0.840(8) Uani D . P 2 2 .
C310 C 0.1228(13) 0.4462(10) -0.2986(6) 0.0601 0.160(8) Uani D . P 2 1 .
C311 C 0.1813(4) 0.5075(4) -0.3052(3) 0.0529 0.840(8) Uani D . P 2 2 .
C340 C 0.6941(10) 0.9724(7) -0.0308(6) 0.0681 0.562(7) Uani D . P 3 1 .
C341 C 0.6456(11) 0.8432(8) -0.1157(6) 0.0589 0.438(7) Uani D . P 3 2 .
C350 C 0.6440(7) 0.9620(5) 0.1213(5) 0.0447 0.562(7) Uani D . P 3 1 .
C351 C 0.6970(10) 1.0025(6) 0.0424(7) 0.0570 0.438(7) Uani D . P 3 2 .
C200 C 1.0180(6) 0.8154(5) 0.1452(4) 0.0350 0.409(10) Uani D . P 4 1 .
C201 C 1.0329(4) 0.8695(4) 0.1089(3) 0.0400 0.591(10) Uani D . P 4 2 .
C210 C 1.1652(8) 0.8812(11) 0.2079(7) 0.0395 0.409(10) Uani D . P 4 1 .
C211 C 1.1614(7) 0.8725(8) 0.1874(5) 0.0447 0.591(10) Uani D . P 4 2 .
C220 C 0.9814(9) 0.7462(9) 0.0386(6) 0.0382 0.409(10) Uani D . P 4 1 .
C221 C 0.9707(7) 0.7653(6) 0.0157(5) 0.0423 0.591(10) Uani D . P 4 2 .
O60 O 0.9428(7) 0.8725(7) 0.1576(6) 0.0306 0.409(10) Uani D . P 4 1 .
O61 O 0.9531(6) 0.8998(6) 0.1438(5) 0.0398 0.591(10) Uani D . P 4 2 .
C330 C 0.6278(9) 0.8920(4) 0.0194(5) 0.0369 0.562(7) Uani D . P 3 1 .
C331 C 0.6325(11) 0.8693(6) -0.0161(7) 0.0370 0.438(7) Uani D . P 3 2 .
H121 H 0.6326 0.7071 0.6161 0.0531 1.0000 Uiso R . . . . .
H122 H 0.6849 0.8457 0.6249 0.0530 1.0000 Uiso R . . . . .
H123 H 0.6414 0.7470 0.5223 0.0530 1.0000 Uiso R . . . . .
H131 H 0.7751 0.5803 0.6015 0.0542 1.0000 Uiso R . . . . .
H132 H 0.9086 0.6416 0.5973 0.0541 1.0000 Uiso R . . . . .
H133 H 0.7778 0.6180 0.5050 0.0536 1.0000 Uiso R . . . . .
H141 H 0.8499 0.7344 0.7666 0.0487 1.0000 Uiso R . . . . .
H142 H 0.8851 0.8718 0.7735 0.0494 1.0000 Uiso R . . . . .
H143 H 0.9841 0.8071 0.7662 0.0489 1.0000 Uiso R . . . . .
H251 H 0.5677 0.4393 -0.3679 0.0856 1.0000 Uiso R . . . . .
H252 H 0.5778 0.5439 -0.2785 0.0862 1.0000 Uiso R . . . . .
H253 H 0.4424 0.4278 -0.3422 0.0867 1.0000 Uiso R . . . . .
H261 H 0.7588 0.4001 -0.2496 0.0968 1.0000 Uiso R . . . . .
H262 H 0.7750 0.5157 -0.1707 0.0965 1.0000 Uiso R . . . . .
H263 H 0.7680 0.3941 -0.1394 0.0967 1.0000 Uiso R . . . . .
H271 H 0.5530 0.2312 -0.3373 0.0615 1.0000 Uiso R . . . . .
H272 H 0.5461 0.2099 -0.2378 0.0613 1.0000 Uiso R . . . . .
H273 H 0.4290 0.2285 -0.3190 0.0619 1.0000 Uiso R . . . . .
H1901 H 0.5614 1.1363 0.4995 0.0972 0.646(7) Uiso R . P 1 1 .
H1902 H 0.6745 1.0963 0.5697 0.0970 0.646(7) Uiso R . P 1 1 .
H1903 H 0.5797 1.0170 0.4620 0.0966 0.646(7) Uiso R . P 1 1 .
H1911 H 0.6324 1.2175 0.5423 0.0770 0.354(7) Uiso R . P 1 2 .
H1912 H 0.7792 1.2378 0.6089 0.0769 0.354(7) Uiso R . P 1 2 .
H1913 H 0.6717 1.1032 0.5665 0.0770 0.354(7) Uiso R . P 1 2 .
H1801 H 0.7202 1.3287 0.4996 0.1258 0.646(7) Uiso R . P 1 1 .
H1802 H 0.8523 1.3273 0.4865 0.1257 0.646(7) Uiso R . P 1 1 .
H1803 H 0.8287 1.3041 0.5844 0.1259 0.646(7) Uiso R . P 1 1 .
H1811 H 0.7179 1.3274 0.4450 0.1062 0.354(7) Uiso R . P 1 2 .
H1812 H 0.8603 1.3189 0.4805 0.1058 0.354(7) Uiso R . P 1 2 .
H1813 H 0.7620 1.2626 0.3662 0.1060 0.354(7) Uiso R . P 1 2 .
H1701 H 0.5743 1.1653 0.3343 0.0967 0.646(7) Uiso R . P 1 1 .
H1702 H 0.7035 1.1821 0.3173 0.0976 0.646(7) Uiso R . P 1 1 .
H1703 H 0.6097 1.0541 0.3083 0.0969 0.646(7) Uiso R . P 1 1 .
H1711 H 0.5435 1.1206 0.3458 0.0888 0.354(7) Uiso R . P 1 2 .
H1712 H 0.6162 1.0396 0.3161 0.0891 0.354(7) Uiso R . P 1 2 .
H1713 H 0.5475 1.0093 0.3897 0.0891 0.354(7) Uiso R . P 1 2 .
H3201 H 0.1803 0.6745 -0.2845 0.0629 0.160(8) Uiso R . P 2 1 .
H3202 H 0.3255 0.6855 -0.2195 0.0629 0.160(8) Uiso R . P 2 1 .
H3203 H 0.2451 0.7329 -0.1665 0.0630 0.160(8) Uiso R . P 2 1 .
H3211 H 0.1443 0.7023 -0.2266 0.0788 0.840(8) Uiso R . P 2 2 .
H3212 H 0.2933 0.7310 -0.1666 0.0789 0.840(8) Uiso R . P 2 2 .
H3213 H 0.1989 0.7080 -0.1109 0.0793 0.840(8) Uiso R . P 2 2 .
H3001 H 0.0063 0.5718 -0.2134 0.0550 0.160(8) Uiso R . P 2 1 .
H3002 H 0.1289 0.6234 -0.0871 0.0549 0.160(8) Uiso R . P 2 1 .
H3003 H 0.0507 0.4664 -0.1489 0.0550 0.160(8) Uiso R . P 2 1 .
H3011 H -0.0151 0.4868 -0.2541 0.0952 0.840(8) Uiso R . P 2 2 .
H3012 H 0.0591 0.5135 -0.1299 0.0954 0.840(8) Uiso R . P 2 2 .
H3013 H 0.0470 0.3930 -0.2106 0.0950 0.840(8) Uiso R . P 2 2 .
H3101 H 0.0421 0.4500 -0.3450 0.0830 0.160(8) Uiso R . P 2 1 .
H3102 H 0.1859 0.4579 -0.3278 0.0831 0.160(8) Uiso R . P 2 1 .
H3103 H 0.1049 0.3681 -0.2865 0.0830 0.160(8) Uiso R . P 2 1 .
H3111 H 0.1047 0.5143 -0.3568 0.0768 0.840(8) Uiso R . P 2 2 .
H3112 H 0.2616 0.5584 -0.3059 0.0773 0.840(8) Uiso R . P 2 2 .
H3113 H 0.1751 0.4239 -0.3209 0.0777 0.840(8) Uiso R . P 2 2 .
H3401 H 0.6553 1.0328 -0.0449 0.1088 0.562(7) Uiso R . P 3 1 .
H3402 H 0.7871 1.0115 0.0133 0.1086 0.562(7) Uiso R . P 3 1 .
H3403 H 0.6777 0.9153 -0.0934 0.1088 0.562(7) Uiso R . P 3 1 .
H3411 H 0.6061 0.7553 -0.1449 0.0821 0.438(7) Uiso R . P 3 2 .
H3412 H 0.7370 0.8703 -0.1036 0.0819 0.438(7) Uiso R . P 3 2 .
H3413 H 0.6001 0.8819 -0.1618 0.0820 0.438(7) Uiso R . P 3 2 .
H3501 H 0.5991 1.0183 0.1119 0.0717 0.562(7) Uiso R . P 3 1 .
H3502 H 0.7341 1.0058 0.1666 0.0720 0.562(7) Uiso R . P 3 1 .
H3503 H 0.6021 0.9018 0.1481 0.0721 0.562(7) Uiso R . P 3 1 .
H3511 H 0.6757 1.0069 0.1009 0.0948 0.438(7) Uiso R . P 3 2 .
H3512 H 0.7911 1.0299 0.0638 0.0947 0.438(7) Uiso R . P 3 2 .
H3513 H 0.6618 1.0511 0.0023 0.0949 0.438(7) Uiso R . P 3 2 .
H2101 H 1.1892 0.9207 0.2778 0.0721 0.409(10) Uiso R . P 4 1 .
H2102 H 1.1907 0.9399 0.1754 0.0719 0.409(10) Uiso R . P 4 1 .
H2103 H 1.2081 0.8240 0.2040 0.0720 0.409(10) Uiso R . P 4 1 .
H2111 H 1.2014 0.9465 0.2419 0.0789 0.591(10) Uiso R . P 4 2 .
H2112 H 1.2226 0.8660 0.1579 0.0788 0.591(10) Uiso R . P 4 2 .
H2113 H 1.1391 0.8037 0.2116 0.0789 0.591(10) Uiso R . P 4 2 .
H2201 H 0.8874 0.7043 0.0084 0.0631 0.409(10) Uiso R . P 4 1 .
H2202 H 1.0038 0.8048 0.0034 0.0634 0.409(10) Uiso R . P 4 1 .
H2203 H 1.0257 0.6887 0.0354 0.0630 0.409(10) Uiso R . P 4 1 .
H2211 H 0.8868 0.7654 -0.0315 0.0770 0.591(10) Uiso R . P 4 2 .
H2212 H 1.0317 0.7711 -0.0163 0.0771 0.591(10) Uiso R . P 4 2 .
H2213 H 0.9563 0.6921 0.0369 0.0771 0.591(10) Uiso R . P 4 2 .
H3301 H 0.5338 0.8512 -0.0248 0.0542 0.562(7) Uiso R . P 3 1 .
H3311 H 0.5386 0.8417 -0.0308 0.0421 0.438(7) Uiso R . P 3 2 .
H2001 H 1.0014 0.7501 0.1772 0.0470 0.409(10) Uiso R . P 4 1 .
H2011 H 1.0642 0.9407 0.0869 0.0421 0.591(10) Uiso R . P 4 2 .
H111 H 0.7767 0.8320 0.0737 0.0351 1.0000 Uiso R . . . . .
H601 H 0.8927 0.8431 0.1935 0.0423 0.409(10) Uiso R . P 4 1 .
H611 H 0.9076 0.8676 0.1818 0.0390 0.591(10) Uiso R . P 4 2 .
H51 H 0.8376 0.7324 0.2539 0.0347 1.0000 Uiso R . . . . .
H52 H 0.7171 0.7479 0.2704 0.0347 1.0000 Uiso R . . . . .

loop_
_atom_site_aniso_label
_atom_site_aniso_U_11
_atom_site_aniso_U_22
_atom_site_aniso_U_33
_atom_site_aniso_U_23
_atom_site_aniso_U_13
_atom_site_aniso_U_12
C10 0.0183(12) 0.0200(12) 0.0212(13) 0.0034(10) 0.0071(10) 0.0067(10)
C11 0.0240(13) 0.0227(13) 0.0221(13) 0.0048(11) 0.0087(11) 0.0036(11)
C12 0.0254(15) 0.0412(18) 0.0370(17) 0.0140(14) 0.0152(13) 0.0061(13)
C13 0.0445(18) 0.0222(14) 0.0342(16) 0.0074(12) 0.0174(14) 0.0069(13)
C14 0.0375(16) 0.0300(15) 0.0237(14) 0.0083(12) 0.0123(13) 0.0072(13)
C15 0.0262(13) 0.0233(13) 0.0230(13) 0.0063(10) 0.0125(11) 0.0098(11)
C16 0.0430(16) 0.0425(16) 0.0297(14) 0.0083(12) 0.0117(12) 0.0284(13)
C23 0.0182(12) 0.0213(13) 0.0189(12) 0.0004(10) 0.0058(10) 0.0057(10)
C24 0.0244(14) 0.0262(14) 0.0288(14) -0.0054(11) 0.0151(12) 0.0000(11)
C25 0.091(3) 0.048(2) 0.0333(19) 0.0110(16) 0.034(2) 0.018(2)
C26 0.0279(17) 0.059(2) 0.069(3) -0.031(2) 0.0243(18) -0.0016(16)
C27 0.0404(18) 0.0299(17) 0.0409(18) -0.0102(14) 0.0247(15) -0.0002(14)
C28 0.0196(12) 0.0250(13) 0.0218(12) -0.0000(10) 0.0079(10) 0.0054(10)
C29 0.0237(13) 0.0322(15) 0.0406(16) 0.0095(13) 0.0047(12) 0.0084(11)
O1 0.0328(11) 0.0224(10) 0.0188(9) 0.0011(7) 0.0090(8) -0.0017(8)
O2 0.0246(9) 0.0217(9) 0.0211(9) 0.0006(7) 0.0100(8) 0.0007(8)
O3 0.0233(9) 0.0272(10) 0.0232(10) -0.0002(8) 0.0071(8) 0.0092(8)
O4 0.0287(10) 0.0268(10) 0.0237(10) -0.0024(8) 0.0061(8) 0.0118(8)
O5 0.0213(9) 0.0281(10) 0.0217(9) -0.0063(8) 0.0066(8) 0.0007(8)
O7 0.0341(11) 0.0206(10) 0.0300(10) -0.0027(8) 0.0203(9) -0.0009(8)
O8 0.0696(17) 0.0207(11) 0.0520(15) -0.0080(10) 0.0489(14) -0.0079(11)
O9 0.0168(9) 0.0180(10) 0.0631(16) 0.0049(10) -0.0004(10) 0.0030(8)
O10 0.0232(10) 0.0316(12) 0.0435(13) 0.0192(10) -0.0043(9) -0.0027(9)
O11 0.0240(10) 0.0169(9) 0.0370(11) 0.0041(8) 0.0084(9) 0.0012(8)
Cu1 0.0183(2) 0.0168(2) 0.01548(19) -0.00078(14) 0.00595(15) 0.00250(15)
Cu2 0.01659(19) 0.0150(2) 0.0174(2) -0.00081(14) 0.00573(15) 0.00176(14)
C190 0.050(4) 0.096(5) 0.063(4) 0.015(4) 0.023(3) 0.030(3)
C191 0.032(4) 0.073(6) 0.024(4) -0.004(4) 0.008(3) 0.032(4)
C180 0.076(4) 0.042(3) 0.097(5) -0.017(3) -0.037(4) 0.042(3)
C181 0.099(7) 0.059(6) 0.057(6) 0.026(5) 0.009(6) 0.025(5)
C170 0.078(4) 0.070(4) 0.042(3) 0.001(3) -0.006(3) 0.058(4)
C171 0.033(4) 0.081(6) 0.052(5) -0.019(5) -0.002(4) 0.039(4)
C320 0.034(7) 0.037(7) 0.051(7) 0.022(6) -0.001(6) 0.006(6)
C321 0.041(2) 0.037(2) 0.060(3) -0.001(2) -0.003(2) 0.0237(19)
C300 0.027(6) 0.028(7) 0.056(7) 0.007(6) 0.011(5) 0.013(6)
C301 0.024(2) 0.077(4) 0.092(4) 0.039(3) 0.009(2) 0.015(2)
C310 0.049(8) 0.045(7) 0.044(7) 0.008(6) -0.015(7) 0.004(7)
C311 0.064(3) 0.046(3) 0.032(2) 0.0048(19) -0.001(2) 0.027(2)
C340 0.100(6) 0.044(4) 0.062(5) 0.023(4) 0.040(4) 0.016(4)
C341 0.068(6) 0.048(5) 0.038(4) 0.021(4) 0.009(4) 0.003(4)
C350 0.054(4) 0.032(3) 0.050(4) 0.008(3) 0.022(3) 0.021(3)
C351 0.055(5) 0.022(4) 0.072(6) 0.008(4) 0.007(4) 0.011(3)
C200 0.029(2) 0.038(3) 0.029(3) 0.000(2) 0.0139(19) 0.0036(19)
C201 0.0361(19) 0.045(2) 0.034(2) 0.0010(16) 0.0173(16) 0.0102(16)
C210 0.032(3) 0.041(3) 0.032(3) 0.001(2) 0.008(2) 0.006(2)
C211 0.039(2) 0.047(3) 0.039(3) 0.001(2) 0.0123(19) 0.014(2)
C220 0.034(3) 0.041(3) 0.030(3) -0.002(2) 0.013(2) 0.005(2)
C221 0.043(2) 0.046(3) 0.032(2) 0.002(2) 0.017(2) 0.011(2)
O60 0.022(2) 0.038(3) 0.026(3) -0.002(2) 0.0190(19) -0.005(2)
O61 0.031(2) 0.045(3) 0.033(2) -0.0021(18) 0.0154(16) 0.0051(18)
C330 0.043(3) 0.020(3) 0.044(4) 0.011(3) 0.014(3) 0.011(3)
C331 0.033(4) 0.019(4) 0.054(5) 0.013(3) 0.012(4) 0.009(3)

loop_
_atom_type_symbol
_atom_type_scat_dispersion_real
_atom_type_scat_dispersion_imag
_atom_type_scat_Cromer_Mann_a1
_atom_type_scat_Cromer_Mann_b1
_atom_type_scat_Cromer_Mann_a2
_atom_type_scat_Cromer_Mann_b2
_atom_type_scat_Cromer_Mann_a3
_atom_type_scat_Cromer_Mann_b3
_atom_type_scat_Cromer_Mann_a4
_atom_type_scat_Cromer_Mann_b4
_atom_type_scat_Cromer_Mann_c
_atom_type_scat_source
Cu -1.9646 0.5888 13.3380 3.5828 7.1676 0.2470 5.6158 11.3966 1.6735 64.8126 1.1910 'International Tables Vol C 4.2.6.8 and 6.1.1.4'
C 0.0181 0.0091 2.3100 20.8439 1.0200 10.2075 1.5886 0.5687 0.8650 51.6512 0.2156 'International Tables Vol C 4.2.6.8 and 6.1.1.4'
O 0.0492 0.0322 3.0485 13.2771 2.2868 5.7011 1.5463 0.3239 0.8670 32.9089 0.2508 'International Tables Vol C 4.2.6.8 and 6.1.1.4'
H 0.0000 0.0000 0.4930 10.5109 0.3229 26.1257 0.1402 3.1424 0.0408 57.7998 0.0030 'International Tables Vol C 4.2.6.8 and 6.1.1.4'

loop_
_geom_angle_atom_site_label_1
_geom_angle_site_symmetry_1
_geom_angle_atom_site_label_2
_geom_angle_site_symmetry_2
_geom_angle_atom_site_label_3
_geom_angle_site_symmetry_3
_geom_angle
_geom_angle_publ_flag
Cu1 2_776 C10 . C11 . 158.28(18) yes
Cu1 2_776 C10 . O1 . 85.53(16) yes
C11 . C10 . O1 . 116.2(2) yes
Cu1 2_776 C10 . O2 . 39.26(12) yes
C11 . C10 . O2 . 119.1(2) yes
O1 . C10 . O2 . 124.7(3) yes
C10 . C11 . C12 . 106.8(2) yes
C10 . C11 . C13 . 108.5(2) yes
C12 . C11 . C13 . 110.1(3) yes
C10 . C11 . C14 . 112.0(2) yes
C12 . C11 . C14 . 109.7(2) yes
C13 . C11 . C14 . 109.6(2) yes
C11 . C12 . H121 . 109.8 no
C11 . C12 . H122 . 108.8 no
H121 . C12 . H122 . 109.9 no
C11 . C12 . H123 . 108.0 no
H121 . C12 . H123 . 110.1 no
H122 . C12 . H123 . 110.2 no
C11 . C13 . H131 . 110.9 no
C11 . C13 . H132 . 110.7 no
H131 . C13 . H132 . 107.8 no
C11 . C13 . H133 . 112.2 no
H131 . C13 . H133 . 108.3 no
H132 . C13 . H133 . 106.7 no
C11 . C14 . H141 . 110.1 no
C11 . C14 . H142 . 109.7 no
H141 . C14 . H142 . 108.8 no
C11 . C14 . H143 . 110.9 no
H141 . C14 . H143 . 107.5 no
H142 . C14 . H143 . 109.8 no
Cu1 2_776 C15 . C16 . 153.72(13) yes
Cu1 2_776 C15 . O3 . 88.98(15) yes
C16 . C15 . O3 . 117.29(19) yes
Cu1 2_776 C15 . O4 . 36.31(12) yes
C16 . C15 . O4 . 117.42(19) yes
O3 . C15 . O4 . 125.2(2) yes
Cu1 2_776 C15 . Cu1 . 54.17(5) yes
C16 . C15 . Cu1 . 152.08(13) yes
O3 . C15 . Cu1 . 34.82(12) yes
O4 . C15 . Cu1 . 90.41(15) yes
C15 . C16 . C190 . 109.66(5) yes
C15 . C16 . C180 . 109.99(5) yes
C190 . C16 . C180 . 109.13(5) yes
C15 . C16 . C170 . 109.92(5) yes
C190 . C16 . C170 . 108.97(5) yes
C180 . C16 . C170 . 109.14(5) yes
C15 . C16 . C191 . 109.90(5) yes
C15 . C16 . C181 . 109.73(5) yes
C191 . C16 . C181 . 109.03(5) yes
C15 . C16 . C171 . 109.95(5) yes
C191 . C16 . C171 . 109.14(5) yes
C181 . C16 . C171 . 109.06(5) yes
Cu2 2_665 C23 . C24 . 155.01(18) yes
Cu2 2_665 C23 . O7 . 35.56(12) yes
C24 . C23 . O7 . 119.5(2) yes
Cu2 2_665 C23 . O8 . 88.93(17) yes
C24 . C23 . O8 . 116.1(2) yes
O7 . C23 . O8 . 124.5(3) yes
Cu2 2_665 C23 . Cu2 . 54.28(5) yes
C24 . C23 . Cu2 . 150.71(18) yes
O7 . C23 . Cu2 . 89.82(16) yes
O8 . C23 . Cu2 . 34.66(13) yes
C23 . C24 . C25 . 107.4(3) yes
C23 . C24 . C26 . 108.1(3) yes
C25 . C24 . C26 . 109.3(3) yes
C23 . C24 . C27 . 111.4(2) yes
C25 . C24 . C27 . 110.1(3) yes
C26 . C24 . C27 . 110.4(3) yes
C24 . C25 . H251 . 108.2 no
C24 . C25 . H252 . 108.2 no
H251 . C25 . H252 . 110.5 no
C24 . C25 . H253 . 107.8 no
H251 . C25 . H253 . 110.2 no
H252 . C25 . H253 . 111.8 no
C24 . C26 . H261 . 108.1 no
C24 . C26 . H262 . 108.6 no
H261 . C26 . H262 . 109.7 no
C24 . C26 . H263 . 108.5 no
H261 . C26 . H263 . 111.6 no
H262 . C26 . H263 . 110.2 no
C24 . C27 . H271 . 108.6 no
C24 . C27 . H272 . 110.1 no
H271 . C27 . H272 . 108.4 no
C24 . C27 . H273 . 110.9 no
H271 . C27 . H273 . 109.3 no
H272 . C27 . H273 . 109.5 no
Cu2 2_665 C28 . C29 . 155.17(13) yes
Cu2 2_665 C28 . O9 . 37.14(12) yes
C29 . C28 . O9 . 118.23(19) yes
Cu2 2_665 C28 . O10 . 86.90(16) yes
C29 . C28 . O10 . 117.6(2) yes
O9 . C28 . O10 . 124.0(2) yes
Cu2 2_665 C28 . Cu2 . 54.12(5) yes
C29 . C28 . Cu2 . 150.10(13) yes
O9 . C28 . Cu2 . 91.25(15) yes
O10 . C28 . Cu2 . 32.79(13) yes
C28 . C29 . C320 . 108.77(5) yes
C28 . C29 . C300 . 108.74(5) yes
C320 . C29 . C300 . 110.16(5) yes
C28 . C29 . C310 . 108.79(5) yes
C320 . C29 . C310 . 110.18(5) yes
C300 . C29 . C310 . 110.17(5) yes
C28 . C29 . C321 . 108.80(5) yes
C28 . C29 . C301 . 108.83(5) yes
C321 . C29 . C301 . 110.23(5) yes
C28 . C29 . C311 . 108.63(5) yes
C321 . C29 . C311 . 110.16(5) yes
C301 . C29 . C311 . 110.13(5) yes
C10 . O1 . Cu1 . 128.55(18) yes
C10 . O2 . Cu1 2_776 117.05(17) yes
C15 . O3 . Cu1 . 123.67(17) yes
C15 . O4 . Cu1 2_776 121.21(17) yes
Cu1 . O5 . H51 . 109.4 no
Cu1 . O5 . H52 . 109.5 no
H51 . O5 . H52 . 109.5 no
C23 . O7 . Cu2 2_665 122.71(17) yes
C23 . O8 . Cu2 . 123.96(19) yes
C28 . O9 . Cu2 2_665 120.21(17) yes
C28 . O10 . Cu2 . 126.90(19) yes
Cu2 . O11 . C330 . 126.5(3) yes
Cu2 . O11 . H111 . 121.9 no
C330 . O11 . H111 . 110.5 no
Cu2 . O11 . C331 . 124.3(4) yes
Cu2 . O11 . H111 . 121.9 no
C331 . O11 . H111 . 112.4 no
O5 . Cu1 . O2 2_776 95.74(8) yes
O5 . Cu1 . O1 . 94.69(8) yes
O2 2_776 Cu1 . O1 . 169.57(8) yes
O5 . Cu1 . O3 . 93.91(8) yes
O2 2_776 Cu1 . O3 . 89.03(9) yes
O1 . Cu1 . O3 . 90.38(9) yes
O5 . Cu1 . O4 2_776 96.45(8) yes
O2 2_776 Cu1 . O4 2_776 88.83(9) yes
O1 . Cu1 . O4 2_776 89.89(9) yes
O3 . Cu1 . O4 2_776 169.58(8) yes
O5 . Cu1 . C10 2_776 119.36(8) yes
O2 2_776 Cu1 . C10 2_776 23.69(8) yes
O1 . Cu1 . C10 2_776 145.90(8) yes
O3 . Cu1 . C10 2_776 85.82(8) yes
O4 2_776 Cu1 . C10 2_776 88.12(8) yes
O5 . Cu1 . C15 2_776 118.66(8) yes
O2 2_776 Cu1 . C15 2_776 89.97(8) yes
O1 . Cu1 . C15 2_776 84.93(8) yes
O3 . Cu1 . C15 2_776 147.34(8) yes
O4 2_776 Cu1 . C15 2_776 22.48(8) yes
O5 . Cu1 . C15 . 115.31(8) yes
O2 2_776 Cu1 . C15 . 89.12(8) yes
O1 . Cu1 . C15 . 86.52(8) yes
O3 . Cu1 . C15 . 21.51(8) yes
O4 2_776 Cu1 . C15 . 148.22(8) yes
O5 . Cu1 . Cu1 2_776 174.76(6) yes
O2 2_776 Cu1 . Cu1 2_776 89.00(6) yes
O1 . Cu1 . Cu1 2_776 80.59(6) yes
O3 . Cu1 . Cu1 2_776 83.91(6) yes
O4 2_776 Cu1 . Cu1 2_776 85.86(6) yes
C10 2_776 Cu1 . C15 2_776 80.39(7) yes
C10 2_776 Cu1 . C15 . 77.69(7) yes
C15 2_776 Cu1 . C15 . 125.83(5) yes
C10 2_776 Cu1 . Cu1 2_776 65.32(6) yes
C15 2_776 Cu1 . Cu1 2_776 63.44(5) yes
C15 . Cu1 . Cu1 2_776 62.40(5) yes
O11 . Cu2 . O9 2_665 97.65(8) yes
O11 . Cu2 . O7 2_665 93.46(8) yes
O9 2_665 Cu2 . O7 2_665 88.43(11) yes
O11 . Cu2 . O10 . 93.47(8) yes
O9 2_665 Cu2 . O10 . 168.81(9) yes
O7 2_665 Cu2 . O10 . 89.70(11) yes
O11 . Cu2 . O8 . 97.79(9) yes
O9 2_665 Cu2 . O8 . 89.58(13) yes
O7 2_665 Cu2 . O8 . 168.73(9) yes
O10 . Cu2 . O8 . 90.12(13) yes
O11 . Cu2 . C28 2_665 120.30(7) yes
O9 2_665 Cu2 . C28 2_665 22.65(8) yes
O7 2_665 Cu2 . C28 2_665 86.83(8) yes
O10 . Cu2 . C28 2_665 146.19(8) yes
O8 . Cu2 . C28 2_665 87.07(10) yes
O11 . Cu2 . C23 . 119.06(8) yes
O9 2_665 Cu2 . C23 . 88.91(9) yes
O7 2_665 Cu2 . C23 . 147.43(8) yes
O10 . Cu2 . C23 . 86.74(10) yes
O8 . Cu2 . C23 . 21.39(8) yes
O11 . Cu2 . C23 2_665 115.05(8) yes
O9 2_665 Cu2 . C23 2_665 88.09(10) yes
O7 2_665 Cu2 . C23 2_665 21.73(8) yes
O10 . Cu2 . C23 2_665 86.10(9) yes
O8 . Cu2 . C23 2_665 147.10(9) yes
O11 . Cu2 . C28 . 113.78(8) yes
O9 2_665 Cu2 . C28 . 148.53(8) yes
O7 2_665 Cu2 . C28 . 88.11(8) yes
O10 . Cu2 . C28 . 20.32(8) yes
O8 . Cu2 . C28 . 87.81(10) yes
O11 . Cu2 . Cu2 2_665 175.12(6) yes
O9 2_665 Cu2 . Cu2 2_665 86.71(6) yes
O7 2_665 Cu2 . Cu2 2_665 84.44(6) yes
O10 . Cu2 . Cu2 2_665 82.13(6) yes
O8 . Cu2 . Cu2 2_665 84.37(7) yes
C28 2_665 Cu2 . C23 . 78.57(7) yes
C28 2_665 Cu2 . C23 2_665 78.42(7) yes
C23 . Cu2 . C23 2_665 125.72(5) yes
C28 2_665 Cu2 . C28 . 125.88(5) yes
C23 . Cu2 . C28 . 77.60(7) yes
C23 2_665 Cu2 . C28 . 77.52(7) yes
C28 2_665 Cu2 . Cu2 2_665 64.06(5) yes
C23 . Cu2 . Cu2 2_665 62.99(6) yes
C23 2_665 Cu2 . Cu2 2_665 62.73(5) yes
C28 . Cu2 . Cu2 2_665 61.82(5) yes
C16 . C190 . H1901 . 114.8 no
C16 . C190 . H1902 . 111.2 no
H1901 . C190 . H1902 . 110.1 no
C16 . C190 . H1903 . 109.0 no
H1901 . C190 . H1903 . 106.5 no
H1902 . C190 . H1903 . 104.8 no
C16 . C191 . H1911 . 109.9 no
C16 . C191 . H1912 . 109.8 no
H1911 . C191 . H1912 . 107.9 no
C16 . C191 . H1913 . 107.2 no
H1911 . C191 . H1913 . 111.3 no
H1912 . C191 . H1913 . 110.7 no
C16 . C180 . H1801 . 110.1 no
C16 . C180 . H1802 . 108.3 no
H1801 . C180 . H1802 . 111.7 no
C16 . C180 . H1803 . 108.9 no
H1801 . C180 . H1803 . 107.0 no
H1802 . C180 . H1803 . 110.7 no
C16 . C181 . H1811 . 111.1 no
C16 . C181 . H1812 . 107.3 no
H1811 . C181 . H1812 . 109.7 no
C16 . C181 . H1813 . 110.4 no
H1811 . C181 . H1813 . 110.3 no
H1812 . C181 . H1813 . 107.9 no
C16 . C170 . H1701 . 109.8 no
C16 . C170 . H1702 . 110.5 no
H1701 . C170 . H1702 . 109.0 no
C16 . C170 . H1703 . 111.2 no
H1701 . C170 . H1703 . 106.8 no
H1702 . C170 . H1703 . 109.5 no
C16 . C171 . H1711 . 107.9 no
C16 . C171 . H1712 . 108.5 no
H1711 . C171 . H1712 . 108.3 no
C16 . C171 . H1713 . 111.7 no
H1711 . C171 . H1713 . 109.9 no
H1712 . C171 . H1713 . 110.4 no
C29 . C320 . H3201 . 111.2 no
C29 . C320 . H3202 . 112.2 no
H3201 . C320 . H3202 . 109.3 no
C29 . C320 . H3203 . 105.8 no
H3201 . C320 . H3203 . 109.0 no
H3202 . C320 . H3203 . 109.2 no
C29 . C321 . H3211 . 110.1 no
C29 . C321 . H3212 . 109.8 no
H3211 . C321 . H3212 . 108.2 no
C29 . C321 . H3213 . 108.0 no
H3211 . C321 . H3213 . 109.9 no
H3212 . C321 . H3213 . 110.9 no
C29 . C300 . H3001 . 106.9 no
C29 . C300 . H3002 . 109.3 no
H3001 . C300 . H3002 . 112.1 no
C29 . C300 . H3003 . 103.3 no
H3001 . C300 . H3003 . 113.0 no
H3002 . C300 . H3003 . 111.6 no
C29 . C301 . H3011 . 105.9 no
C29 . C301 . H3012 . 107.2 no
H3011 . C301 . H3012 . 112.9 no
C29 . C301 . H3013 . 107.9 no
H3011 . C301 . H3013 . 109.8 no
H3012 . C301 . H3013 . 112.8 no
C29 . C310 . H3101 . 110.2 no
C29 . C310 . H3102 . 105.8 no
H3101 . C310 . H3102 . 109.5 no
C29 . C310 . H3103 . 112.5 no
H3101 . C310 . H3103 . 109.1 no
H3102 . C310 . H3103 . 109.7 no
C29 . C311 . H3111 . 109.4 no
C29 . C311 . H3112 . 108.3 no
H3111 . C311 . H3112 . 109.8 no
C29 . C311 . H3113 . 111.4 no
H3111 . C311 . H3113 . 108.4 no
H3112 . C311 . H3113 . 109.5 no
C330 . C340 . H3401 . 111.2 no
C330 . C340 . H3402 . 109.3 no
H3401 . C340 . H3402 . 109.8 no
C330 . C340 . H3403 . 102.9 no
H3401 . C340 . H3403 . 111.3 no
H3402 . C340 . H3403 . 112.2 no
C331 . C341 . H3411 . 105.8 no
C331 . C341 . H3412 . 110.4 no
H3411 . C341 . H3412 . 109.7 no
C331 . C341 . H3413 . 111.5 no
H3411 . C341 . H3413 . 110.1 no
H3412 . C341 . H3413 . 109.3 no
C330 . C350 . H3501 . 109.6 no
C330 . C350 . H3502 . 112.2 no
H3501 . C350 . H3502 . 108.5 no
C330 . C350 . H3503 . 105.7 no
H3501 . C350 . H3503 . 109.5 no
H3502 . C350 . H3503 . 111.4 no
C331 . C351 . H3511 . 103.6 no
C331 . C351 . H3512 . 111.1 no
H3511 . C351 . H3512 . 110.8 no
C331 . C351 . H3513 . 111.4 no
H3511 . C351 . H3513 . 110.8 no
H3512 . C351 . H3513 . 109.1 no
C210 . C200 . C220 . 114.13(7) yes
C210 . C200 . O60 . 116.45(7) yes
C220 . C200 . O60 . 116.42(7) yes
C210 . C200 . H2001 . 100.5 no
C220 . C200 . H2001 . 102.2 no
O60 . C200 . H2001 . 103.8 no
C211 . C201 . C221 . 114.11(7) yes
C211 . C201 . O61 . 116.51(7) yes
C221 . C201 . O61 . 116.35(7) yes
C211 . C201 . H2011 . 101.1 no
C221 . C201 . H2011 . 104.8 no
O61 . C201 . H2011 . 100.7 no
C200 . C210 . H2101 . 114.1 no
C200 . C210 . H2102 . 105.1 no
H2101 . C210 . H2102 . 109.8 no
C200 . C210 . H2103 . 108.3 no
H2101 . C210 . H2103 . 109.9 no
H2102 . C210 . H2103 . 109.4 no
C201 . C211 . H2111 . 109.8 no
C201 . C211 . H2112 . 111.6 no
H2111 . C211 . H2112 . 109.1 no
C201 . C211 . H2113 . 106.1 no
H2111 . C211 . H2113 . 111.0 no
H2112 . C211 . H2113 . 109.1 no
C200 . C220 . H2201 . 106.4 no
C200 . C220 . H2202 . 107.3 no
H2201 . C220 . H2202 . 109.5 no
C200 . C220 . H2203 . 112.6 no
H2201 . C220 . H2203 . 110.2 no
H2202 . C220 . H2203 . 110.5 no
C201 . C221 . H2211 . 111.2 no
C201 . C221 . H2212 . 107.9 no
H2211 . C221 . H2212 . 110.2 no
C201 . C221 . H2213 . 107.2 no
H2211 . C221 . H2213 . 109.8 no
H2212 . C221 . H2213 . 110.5 no
C200 . O60 . H601 . 116.1 no
C201 . O61 . H611 . 134.2 no
C340 . C330 . C350 . 112.40(7) yes
C340 . C330 . O11 . 111.3(7) yes
C350 . C330 . O11 . 106.9(6) yes
C340 . C330 . H3301 . 110.2 no
C350 . C330 . H3301 . 108.8 no
O11 . C330 . H3301 . 107.0 no
C341 . C331 . C351 . 112.41(7) yes
C341 . C331 . O11 . 106.9(7) yes
C351 . C331 . O11 . 113.2(8) yes
C341 . C331 . H3311 . 108.6 no
C351 . C331 . H3311 . 109.5 no
O11 . C331 . H3311 . 105.9 no

loop_
_geom_bond_atom_site_label_1
_geom_bond_site_symmetry_1
_geom_bond_atom_site_label_2
_geom_bond_site_symmetry_2
_geom_bond_distance
_geom_bond_publ_flag
C10 . Cu1 2_776 2.813(3) yes
C10 . C11 . 1.537(4) yes
C10 . O1 . 1.246(3) yes
C10 . O2 . 1.269(3) yes
C11 . C12 . 1.536(4) yes
C11 . C13 . 1.532(4) yes
C11 . C14 . 1.529(4) yes
C12 . H121 . 0.949 no
C12 . H122 . 0.964 no
C12 . H123 . 0.945 no
C13 . H131 . 0.956 no
C13 . H132 . 0.958 no
C13 . H133 . 0.967 no
C14 . H141 . 0.966 no
C14 . H142 . 0.947 no
C14 . H143 . 0.971 no
C15 . Cu1 2_776 2.826(2) yes
C15 . C16 . 1.531(3) yes
C15 . O3 . 1.257(3) yes
C15 . O4 . 1.263(3) yes
C15 . Cu1 . 2.853(2) yes
C16 . C190 . 1.528(5) yes
C16 . C180 . 1.502(4) yes
C16 . C170 . 1.516(4) yes
C16 . C191 . 1.503(5) yes
C16 . C181 . 1.522(5) yes
C16 . C171 . 1.504(5) yes
C23 . Cu2 2_665 2.846(3) yes
C23 . C24 . 1.527(4) yes
C23 . O7 . 1.252(3) yes
C23 . O8 . 1.248(3) yes
C23 . Cu2 . 2.840(3) yes
C24 . C25 . 1.535(5) yes
C24 . C26 . 1.523(4) yes
C24 . C27 . 1.527(4) yes
C25 . H251 . 0.975 no
C25 . H252 . 0.972 no
C25 . H253 . 0.975 no
C26 . H261 . 0.956 no
C26 . H262 . 0.960 no
C26 . H263 . 0.970 no
C27 . H271 . 0.949 no
C27 . H272 . 0.955 no
C27 . H273 . 0.944 no
C28 . Cu2 2_665 2.822(3) yes
C28 . C29 . 1.523(3) yes
C28 . O9 . 1.258(3) yes
C28 . O10 . 1.250(3) yes
C28 . Cu2 . 2.879(2) yes
C29 . C320 . 1.528(6) yes
C29 . C300 . 1.528(6) yes
C29 . C310 . 1.522(6) yes
C29 . C321 . 1.524(4) yes
C29 . C301 . 1.532(4) yes
C29 . C311 . 1.516(4) yes
O1 . Cu1 . 1.975(2) yes
O2 . Cu1 2_776 1.9985(19) yes
O3 . Cu1 . 1.957(2) yes
O4 . Cu1 2_776 1.957(2) yes
O5 . Cu1 . 2.1305(19) yes
O5 . H51 . 0.950 no
O5 . H52 . 0.950 no
O7 . Cu2 2_665 1.967(2) yes
O8 . Cu2 . 1.947(2) yes
O9 . Cu2 2_665 1.971(2) yes
O10 . Cu2 . 1.949(2) yes
O11 . Cu2 . 2.1466(19) yes
O11 . C330 . 1.460(9) yes
O11 . H111 . 0.950 no
O11 . Cu2 . 2.1466(19) yes
O11 . C331 . 1.365(11) yes
O11 . H111 . 0.950 no
Cu1 . Cu1 2_776 2.5857(7) yes
Cu2 . Cu2 2_665 2.5938(7) yes
C190 . H1901 . 0.976 no
C190 . H1902 . 0.970 no
C190 . H1903 . 0.943 no
C191 . H1911 . 0.963 no
C191 . H1912 . 0.960 no
C191 . H1913 . 0.981 no
C180 . H1801 . 0.967 no
C180 . H1802 . 0.981 no
C180 . H1803 . 0.968 no
C181 . H1811 . 0.976 no
C181 . H1812 . 0.957 no
C181 . H1813 . 0.962 no
C170 . H1701 . 0.952 no
C170 . H1702 . 0.974 no
C170 . H1703 . 0.946 no
C171 . H1711 . 0.953 no
C171 . H1712 . 0.957 no
C171 . H1713 . 0.969 no
C320 . H3201 . 0.957 no
C320 . H3202 . 0.961 no
C320 . H3203 . 0.958 no
C321 . H3211 . 0.950 no
C321 . H3212 . 0.949 no
C321 . H3213 . 0.963 no
C300 . H3001 . 1.060 no
C300 . H3002 . 1.059 no
C300 . H3003 . 1.065 no
C301 . H3011 . 0.971 no
C301 . H3012 . 0.999 no
C301 . H3013 . 0.972 no
C310 . H3101 . 0.958 no
C310 . H3102 . 0.961 no
C310 . H3103 . 0.959 no
C311 . H3111 . 0.973 no
C311 . H3112 . 0.967 no
C311 . H3113 . 0.963 no
C340 . C330 . 1.510(6) yes
C340 . H3401 . 0.961 no
C340 . H3402 . 0.963 no
C340 . H3403 . 0.969 no
C341 . C331 . 1.509(6) yes
C341 . H3411 . 0.972 no
C341 . H3412 . 0.957 no
C341 . H3413 . 0.964 no
C350 . C330 . 1.505(6) yes
C350 . H3501 . 0.956 no
C350 . H3502 . 0.947 no
C350 . H3503 . 0.970 no
C351 . C331 . 1.507(6) yes
C351 . H3511 . 0.970 no
C351 . H3512 . 0.960 no
C351 . H3513 . 0.958 no
C200 . C210 . 1.511(6) yes
C200 . C220 . 1.487(6) yes
C200 . O60 . 1.285(6) yes
C200 . H2001 . 0.983 no
C201 . C211 . 1.510(5) yes
C201 . C221 . 1.478(5) yes
C201 . O61 . 1.304(5) yes
C201 . H2011 . 0.982 no
C210 . H2101 . 0.956 no
C210 . H2102 . 0.950 no
C210 . H2103 . 0.953 no
C211 . H2111 . 0.956 no
C211 . H2112 . 0.965 no
C211 . H2113 . 0.955 no
C220 . H2201 . 0.959 no
C220 . H2202 . 0.968 no
C220 . H2203 . 0.967 no
C221 . H2211 . 0.972 no
C221 . H2212 . 0.970 no
C221 . H2213 . 0.967 no
O60 . H601 . 0.950 no
O61 . H611 . 0.950 no
C330 . H3301 . 0.973 no
C331 . H3311 . 0.976 no

loop_
_geom_hbond_atom_site_label_D
_geom_hbond_site_symmetry_D
_geom_hbond_atom_site_label_H
_geom_hbond_site_symmetry_H
_geom_hbond_atom_site_label_A
_geom_hbond_site_symmetry_A
_geom_hbond_angle_DHA
_geom_hbond_distance_DH
_geom_hbond_distance_HA
_geom_hbond_distance_DA
_geom_hbond_publ_flag
C181 . H1813 . C320 2_675 152 0.96 2.39 3.269(9) yes
C170 . H1702 . C320 2_675 153 0.97 2.52 3.422(9) yes
C320 . H3201 . C181 2_675 129 0.96 2.58 3.269(9) yes
C310 . H3103 . O5 2_665 140 0.96 2.45 3.239(9) yes
C341 . H3403 . C340 . 134 0.80 0.97 1.625(9) yes
C341 . H3403 . C351 . 122 0.80 1.99 2.506(9) yes
C350 . H3511 . C340 . 126 0.73 2.00 2.506(9) yes
C350 . H3511 . C351 . 135 0.73 0.97 1.573(9) yes
C330 . H3311 . O10 . 132 0.97 2.55 3.277(9) yes
O11 . H111 . O60 . 167 0.95 1.75 2.682(9) yes
O11 . H111 . O61 . 179 0.95 1.79 2.743(9) yes
O60 . H601 . O5 . 178 0.95 1.87 2.817(9) yes
O61 . H611 . O5 . 179 0.95 2.22 3.172(9) yes
O5 . H51 . C310 2_665 141 0.95 2.44 3.239(9) yes
O5 . H52 . O7 2_665 122 0.95 2.26 2.882(9) yes
